data_2205985
loop_
_publ_author_name
'Ohba, Shigeru'
'Ishida, Naoyuki'
'Kato, Dai-ichiro'
'Miyamoto, Kenji'
'Ohta, Hiromichi'

_publ_section_title
(+)-(4a<i>R</i>,9a<i>S</i>)-<i>O</i>-(4-Bromobenzoyl)-<i>N</i>-(3-methylanthracen-9-ylidene)hydroxylamine
_journal_issue 6
_journal_name_full 'Acta Crystallographica Section E'
_journal_page_first o1620
_journal_page_last o1621
_journal_paper_doi 10.1107/S1600536805013966
_journal_volume 61
_journal_year 2005
_chemical_formula_iupac 'C22 H20 Br N O2'
_chemical_formula_moiety 'C22 H20 Br N O2'
_chemical_formula_sum 'C22 H20 Br N O2'
_chemical_formula_weight 410.31
_chemical_name_systematic
;
(+)-(4aR,9aS)-O-(4-Bromobenzoyl)-N-(3-methylanthracen-9-ylidene)hydroxylamine
;
_space_group_IT_number 4
_symmetry_cell_setting monoclinic
_symmetry_space_group_name_Hall 'P 2yb'
_symmetry_space_group_name_H-M 'P 1 21 1'
_cell_angle_alpha 90
_cell_angle_beta 97.67(2)
_cell_angle_gamma 90
_cell_formula_units_Z 4
_cell_length_a 10.536(2)
_cell_length_b 19.225(5)
_cell_length_c 9.500(2)
_cell_measurement_reflns_used 25
_cell_measurement_temperature 298
_cell_measurement_theta_max 11.6
_cell_measurement_theta_min 10.0
_cell_volume 1907.1(7)
_computing_cell_refinement
;
WinAFC Diffractometer Control Software
;
_computing_data_collection
;
WinAFC Diffractometer Control Software (Rigaku, 1999)
;
_computing_data_reduction
;
TEXSAN (Molecular Structure Corporation, 2001)
;
_computing_molecular_graphics 'ORTEPII (Johnson, 1976)'
_computing_publication_material TEXSAN
_computing_structure_refinement
;
SHELXL97 (Sheldrick, 1997)
;
_computing_structure_solution
;
SIR92 (Altomare <i>et al.</i>, 1994) and DIRDIF94 (Beurskens <i>et
al.</i>, 1994)
;
_diffrn_ambient_temperature 298
_diffrn_measured_fraction_theta_full 1.0
_diffrn_measured_fraction_theta_max 25.0
_diffrn_measurement_device_type 'Rigaku AFC-7R'
_diffrn_measurement_method \w--2\q
_diffrn_radiation_type 'Mo K\a'
_diffrn_radiation_wavelength 0.71073
_diffrn_reflns_av_R_equivalents 0.098
_diffrn_reflns_limit_h_max 0
_diffrn_reflns_limit_h_min -12
_diffrn_reflns_limit_k_max 22
_diffrn_reflns_limit_k_min 0
_diffrn_reflns_limit_l_max 11
_diffrn_reflns_limit_l_min -11
_diffrn_reflns_number 3670
_diffrn_reflns_theta_full 25.0
_diffrn_reflns_theta_max 25.0
_diffrn_standards_decay_% 1.4
_diffrn_standards_interval_count 150
_diffrn_standards_number 3
_exptl_absorpt_coefficient_mu 2.177
_exptl_absorpt_correction_T_max 0.552
_exptl_absorpt_correction_T_min 0.389
_exptl_absorpt_correction_type integration
_exptl_absorpt_process_details '(Higashi, 1999)'
_exptl_crystal_colour colorless
_exptl_crystal_density_diffrn 1.429
_exptl_crystal_density_method 'not measured'
_exptl_crystal_description prism
_exptl_crystal_F_000 840
_exptl_crystal_size_max 0.50
_exptl_crystal_size_mid 0.45
_exptl_crystal_size_min 0.30
_refine_diff_density_max 0.24
_refine_diff_density_min -0.43
_refine_ls_abs_structure_details '(Flack, 1983), no Friedel pairs'
_refine_ls_abs_structure_Flack -0.02(3)
_refine_ls_extinction_method none
_refine_ls_goodness_of_fit_ref 0.983
_refine_ls_hydrogen_treatment constr
_refine_ls_number_parameters 459
_refine_ls_number_reflns 3466
_refine_ls_R_factor_gt 0.0626
_refine_ls_shift/su_max 0.018
_refine_ls_structure_factor_coef Fsqd
_refine_ls_weighting_details 'w = 1/[\s^2^(Fo^2^) + (0.1051P)^2^+1.0533P] where P=(Fo^2^+2Fc^2^)/3'
_refine_ls_weighting_scheme calc
_refine_ls_wR_factor_ref 0.2314
_reflns_number_gt 1224
_reflns_number_total 3466
_reflns_threshold_expression I>2\s(I)
_cod_data_source_file is6073.cif
_cod_data_source_block 3
_cod_original_sg_symbol_H-M 'P 21'
_cod_database_code 2205985

loop_
_symmetry_equiv_pos_as_xyz
x,y,z
-x,1/2+y,-z

loop_
_atom_site_label
_atom_site_fract_x
_atom_site_fract_y
_atom_site_fract_z
_atom_site_U_iso_or_equiv
_atom_site_adp_type
_atom_site_calc_flag
_atom_site_occupancy
_atom_site_type_symbol
Br1 0.9823(3) 0.2998(2) 0.2312(3) 0.1500(10) Uani d 1.00 Br
Br2 -0.4885(3) -0.2109(2) 0.2557(2) 0.1410(10) Uani d 1.00 Br
O3 0.3360(10) 0.2528(9) 0.2220(10) 0.106(5) Uani d 1.00 O
O4 0.4220(10) 0.1793(7) 0.3890(10) 0.071(4) Uani d 1.00 O
O5 0.1600(10) -0.1554(9) 0.3150(10) 0.118(5) Uani d 1.00 O
O6 0.0910(10) -0.0899(9) 0.1230(10) 0.092(5) Uani d 1.00 O
N7 0.296(2) 0.1550(10) 0.405(2) 0.094(6) Uani d 1.00 N
N8 0.219(2) -0.0690(10) 0.125(2) 0.081(5) Uani d 1.00 N
C9 0.810(2) 0.2820(10) 0.253(2) 0.095(8) Uani d 1.00 C
C10 0.713(3) 0.3020(10) 0.156(2) 0.101(8) Uani d 1.00 C
C11 0.590(2) 0.2870(10) 0.169(2) 0.092(6) Uani d 1.00 C
C12 0.560(2) 0.2530(10) 0.294(2) 0.070(5) Uani d 1.00 C
C13 0.662(2) 0.2320(10) 0.392(2) 0.088(7) Uani d 1.00 C
C14 0.782(3) 0.2500(10) 0.373(2) 0.116(9) Uani d 1.00 C
C15 0.422(2) 0.2290(10) 0.283(2) 0.070(6) Uani d 1.00 C
C16 0.287(2) 0.0950(10) 0.463(2) 0.077(6) Uani d 1.00 C
C17 0.399(2) 0.0580(10) 0.514(2) 0.092(7) Uani d 1.00 C
C18 0.472(2) 0.0774(9) 0.645(2) 0.086(5) Uani d 1.00 C
C19 0.600(2) 0.0400(10) 0.683(2) 0.114(7) Uani d 1.00 C
C20 0.603(2) -0.032(2) 0.656(2) 0.102(8) Uani d 1.00 C
C21 0.513(3) -0.0620(10) 0.571(2) 0.099(7) Uani d 1.00 C
C22 0.384(2) -0.0240(10) 0.500(2) 0.081(5) Uani d 1.00 C
C23 0.270(2) -0.0470(10) 0.562(2) 0.105(8) Uani d 1.00 C
C24 0.158(2) 0.001(2) 0.503(2) 0.105(8) Uani d 1.00 C
C25 0.031(3) -0.029(2) 0.528(3) 0.120(10) Uani d 1.00 C
C26 -0.066(3) 0.006(2) 0.492(4) 0.170(10) Uani d 1.00 C
C27 -0.064(2) 0.073(2) 0.432(3) 0.123(8) Uani d 1.00 C
C28 0.055(2) 0.1070(10) 0.426(2) 0.076(6) Uani d 1.00 C
C29 0.160(2) 0.0700(10) 0.471(2) 0.070(6) Uani d 1.00 C
C30 0.707(2) -0.0740(10) 0.726(3) 0.136(9) Uani d 1.00 C
C31 -0.306(2) -0.1920(10) 0.233(3) 0.112(8) Uani d 1.00 C
C32 -0.227(2) -0.2110(10) 0.354(2) 0.107(7) Uani d 1.00 C
C33 -0.095(3) -0.1930(10) 0.343(2) 0.124(9) Uani d 1.00 C
C34 -0.065(2) -0.1570(10) 0.234(2) 0.074(6) Uani d 1.00 C
C35 -0.155(2) -0.1390(10) 0.118(2) 0.100(8) Uani d 1.00 C
C36 -0.281(2) -0.1530(10) 0.127(2) 0.091(7) Uani d 1.00 C
C37 0.073(3) -0.1370(10) 0.220(3) 0.116(9) Uani d 1.00 C
C38 0.213(2) -0.0100(10) 0.063(2) 0.078(7) Uani d 1.00 C
C39 0.097(2) 0.0365(10) 0.000(2) 0.063(5) Uani d 1.00 C
C40 0.040(2) 0.0650(10) 0.095(2) 0.109(7) Uani d 1.00 C
C41 -0.084(2) 0.0980(10) 0.020(2) 0.104(6) Uani d 1.00 C
C42 -0.080(2) 0.1350(10) -0.104(3) 0.083(6) Uani d 1.00 C
C43 0.020(3) 0.1280(10) -0.180(2) 0.105(7) Uani d 1.00 C
C44 0.142(2) 0.0830(10) -0.127(2) 0.094(6) Uani d 1.00 C
C45 0.249(2) 0.1280(10) -0.068(2) 0.093(7) Uani d 1.00 C
C46 0.371(3) 0.091(2) -0.011(2) 0.098(8) Uani d 1.00 C
C47 0.486(3) 0.1210(10) 0.019(2) 0.109(8) Uani d 1.00 C
C48 0.583(3) 0.087(2) 0.085(3) 0.12970(10) Uiso d 1.00 C
C49 0.578(3) 0.024(2) 0.145(3) 0.15310(10) Uiso d 1.00 C
C50 0.459(2) -0.015(2) 0.136(2) 0.124(9) Uani d 1.00 C
C51 0.346(2) 0.028(2) 0.065(2) 0.106(8) Uani d 1.00 C
C52 -0.183(2) 0.1870(10) -0.159(2) 0.104(7) Uani d 1.00 C
H10 0.7310 0.3271 0.0748 0.1217 Uiso calc 1.00 H
H11 0.5240 0.2995 0.0955 0.1097 Uiso calc 1.00 H
H13 0.6468 0.2044 0.4721 0.1048 Uiso calc 1.00 H
H14 0.8497 0.2400 0.4467 0.1398 Uiso calc 1.00 H
H17 0.4542 0.0694 0.4463 0.1104 Uiso calc 1.00 H
H18A 0.4890 0.1259 0.6416 0.1034 Uiso calc 1.00 H
H18B 0.4211 0.0685 0.7187 0.1034 Uiso calc 1.00 H
H19A 0.6606 0.0612 0.6310 0.1368 Uiso calc 1.00 H
H19B 0.6265 0.0462 0.7820 0.1368 Uiso calc 1.00 H
H21 0.5237 -0.1094 0.5499 0.1187 Uiso calc 1.00 H
H22 0.3714 -0.0355 0.4019 0.0973 Uiso calc 1.00 H
H23A 0.2502 -0.0934 0.5368 0.1257 Uiso calc 1.00 H
H23B 0.2858 -0.0426 0.6629 0.1257 Uiso calc 1.00 H
H25 0.0263 -0.0742 0.5685 0.1476 Uiso calc 1.00 H
H26 -0.1461 -0.0133 0.5055 0.2024 Uiso calc 1.00 H
H27 -0.1420 0.0955 0.3953 0.1475 Uiso calc 1.00 H
H28 0.0596 0.1536 0.3926 0.0909 Uiso calc 1.00 H
H30A 0.6733 -0.1141 0.7655 0.1630 Uiso calc 1.00 H
H30B 0.7611 -0.0878 0.6580 0.1630 Uiso calc 1.00 H
H30C 0.7557 -0.0478 0.7989 0.1630 Uiso calc 1.00 H
H32 -0.2550 -0.2341 0.4328 0.1281 Uiso calc 1.00 H
H33 -0.0293 -0.2067 0.4163 0.1496 Uiso calc 1.00 H
H35 -0.1294 -0.1185 0.0357 0.1202 Uiso calc 1.00 H
H36 -0.3470 -0.1355 0.0592 0.1091 Uiso calc 1.00 H
H39 0.0363 0.0050 -0.0463 0.0758 Uiso calc 1.00 H
H40A 0.0201 0.0309 0.1609 0.1314 Uiso calc 1.00 H
H40B 0.0933 0.0997 0.1432 0.1314 Uiso calc 1.00 H
H41A -0.1439 0.0617 -0.0014 0.1244 Uiso calc 1.00 H
H41B -0.1139 0.1291 0.0865 0.1244 Uiso calc 1.00 H
H43 0.0162 0.1516 -0.2692 0.1266 Uiso calc 1.00 H
H44 0.1660 0.0543 -0.2009 0.1132 Uiso calc 1.00 H
H45A 0.2673 0.1588 -0.1407 0.1111 Uiso calc 1.00 H
H45B 0.2215 0.1542 0.0076 0.1111 Uiso calc 1.00 H
H47 0.4976 0.1681 -0.0088 0.1308 Uiso calc 1.00 H
H48 0.6643 0.1087 0.0922 0.1552 Uiso calc 1.00 H
H49 0.6542 0.0036 0.1931 0.1842 Uiso calc 1.00 H
H50 0.4522 -0.0604 0.1708 0.1486 Uiso calc 1.00 H
H52A -0.1773 0.2270 -0.0988 0.1247 Uiso calc 1.00 H
H52B -0.1716 0.2013 -0.2526 0.1247 Uiso calc 1.00 H
H52C -0.2649 0.1665 -0.1606 0.1247 Uiso calc 1.00 H

loop_
_atom_site_aniso_label
_atom_site_aniso_U_11
_atom_site_aniso_U_22
_atom_site_aniso_U_33
_atom_site_aniso_U_12
_atom_site_aniso_U_13
_atom_site_aniso_U_23
Br1 0.144(2) 0.187(4) 0.121(2) -0.090(3) 0.0240(10) -0.006(2)
Br2 0.147(2) 0.158(3) 0.114(2) -0.081(2) 0.0090(10) 0.017(2)
O3 0.073(10) 0.120(10) 0.120(10) 0.033(9) 0.006(8) 0.037(9)
O4 0.066(9) 0.077(10) 0.067(8) -0.003(7) 0.002(6) 0.010(7)
O5 0.140(10) 0.110(10) 0.093(9) 0.010(10) -0.014(8) 0.036(8)
O6 0.100(10) 0.100(10) 0.073(9) 0.001(10) 0.008(7) 0.023(9)
N7 0.090(10) 0.080(10) 0.110(10) 0.010(10) 0.027(10) 0.030(10)
N8 0.060(10) 0.10(2) 0.080(10) -0.013(10) 0.006(8) 0.000(10)
C9 0.15(2) 0.10(2) 0.050(10) -0.04(2) 0.060(10) -0.030(10)
C10 0.15(2) 0.11(2) 0.050(10) -0.07(2) 0.040(10) 0.010(10)
C11 0.12(2) 0.10(2) 0.060(10) -0.01(2) 0.023(10) 0.020(10)
C12 0.080(10) 0.070(10) 0.060(10) 0.000(10) 0.021(10) 0.010(10)
C13 0.09(2) 0.11(2) 0.070(10) -0.02(2) 0.010(10) 0.000(10)
C14 0.12(2) 0.16(3) 0.060(10) -0.04(2) -0.010(10) 0.030(10)
C15 0.08(2) 0.09(2) 0.050(10) 0.030(10) 0.020(10) -0.010(10)
C16 0.11(2) 0.06(2) 0.060(10) -0.010(10) 0.000(10) 0.000(10)
C17 0.080(10) 0.13(2) 0.070(10) -0.04(2) -0.010(10) -0.010(10)
C18 0.110(10) 0.090(10) 0.061(10) 0.020(10) 0.009(10) -0.017(10)
C19 0.090(10) 0.11(2) 0.13(2) 0.000(10) -0.010(10) 0.040(10)
C20 0.10(2) 0.13(2) 0.080(10) 0.01(2) 0.020(10) 0.01(2)
C21 0.17(2) 0.070(10) 0.070(10) 0.030(10) 0.060(10) 0.030(10)
C22 0.090(10) 0.09(2) 0.062(10) -0.010(10) -0.006(9) 0.000(10)
C23 0.10(2) 0.13(2) 0.080(10) -0.01(2) -0.020(10) 0.010(10)
C24 0.09(2) 0.14(3) 0.10(2) -0.03(2) 0.060(10) -0.06(2)
C25 0.09(2) 0.15(2) 0.12(2) -0.06(2) -0.01(2) 0.05(2)
C26 0.14(3) 0.18(4) 0.19(3) -0.06(2) 0.00(2) -0.01(3)
C27 0.06(2) 0.17(3) 0.14(2) 0.03(2) 0.040(10) -0.02(2)
C28 0.070(10) 0.100(10) 0.060(10) 0.010(10) 0.008(9) -0.024(10)
C29 0.10(2) 0.070(10) 0.052(10) -0.050(10) 0.030(10) -0.030(10)
C30 0.12(2) 0.15(2) 0.14(2) 0.04(2) 0.04(2) 0.02(2)
C31 0.10(2) 0.08(2) 0.14(2) -0.040(10) -0.060(10) 0.00(2)
C32 0.11(2) 0.07(2) 0.13(2) -0.020(10) -0.010(10) 0.020(10)
C33 0.17(2) 0.10(2) 0.090(10) -0.01(2) -0.02(2) 0.04(2)
C34 0.10(2) 0.060(10) 0.060(10) -0.020(10) -0.020(10) -0.010(10)
C35 0.09(2) 0.12(2) 0.090(10) -0.04(2) -0.010(10) 0.020(10)
C36 0.10(2) 0.08(2) 0.090(10) -0.030(10) 0.000(10) 0.020(10)
C37 0.14(2) 0.050(10) 0.14(2) 0.010(10) -0.05(2) 0.020(10)
C38 0.09(2) 0.12(2) 0.032(9) -0.02(2) 0.032(10) -0.010(10)
C39 0.080(10) 0.060(10) 0.060(10) -0.010(10) 0.008(10) 0.010(10)
C40 0.12(2) 0.14(2) 0.070(10) 0.020(10) 0.020(10) -0.060(10)
C41 0.080(10) 0.13(2) 0.10(2) 0.010(10) 0.020(10) 0.020(10)
C42 0.060(10) 0.08(2) 0.12(2) -0.010(10) 0.020(10) -0.030(10)
C43 0.17(2) 0.090(10) 0.060(10) -0.030(10) 0.010(10) 0.004(10)
C44 0.090(10) 0.14(2) 0.060(10) -0.030(10) 0.032(9) -0.050(10)
C45 0.11(2) 0.070(10) 0.110(10) -0.030(10) 0.080(10) -0.010(10)
C46 0.12(2) 0.10(2) 0.09(2) -0.01(2) 0.06(2) -0.040(10)
C47 0.10(2) 0.14(2) 0.090(10) 0.01(2) 0.030(10) -0.050(10)
C50 0.11(2) 0.18(2) 0.070(10) -0.01(2) -0.020(10) -0.03(2)
C51 0.11(2) 0.12(2) 0.080(10) 0.00(2) 0.000(10) -0.050(10)
C52 0.13(2) 0.11(2) 0.070(10) 0.020(10) 0.010(10) 0.000(10)

loop_
_atom_type_symbol
_atom_type_description
_atom_type_scat_dispersion_real
_atom_type_scat_dispersion_imag
_atom_type_scat_source
C C 0.003 0.002
;International Tables for Crystallography
(1992, Vol. C, Tables 4.2.6.8 and 6.1.1.4)
;
H H 0.000 0.000
;International Tables for Crystallography
(1992, Vol. C, Table 6.1.1.4)
;
Br Br -0.290 2.459
;International Tables for Crystallography
(1992, Vol. C, Tables 4.2.6.8 and 6.1.1.4)
;
N N 0.006 0.003
;International Tables for Crystallography
(1992, Vol. C, Tables 4.2.6.8 and 6.1.1.4)
;
O O 0.011 0.006
;International Tables for Crystallography
(1992, Vol. C, Tables 4.2.6.8 and 6.1.1.4)
;

loop_
_geom_angle_atom_site_label_1
_geom_angle_atom_site_label_2
_geom_angle_atom_site_label_3
_geom_angle
_geom_angle_publ_flag
N7 O4 C15 113.0(10) ?
N8 O6 C37 114.0(10) ?
O4 N7 C16 117.0(10) ?
O6 N8 C38 104.0(10) ?
BR1 C9 C10 121.0(10) ?
BR1 C9 C14 119.0(10) ?
C10 C9 C14 118(2) ?
C9 C10 C11 122(2) ?
C9 C10 H10 119.2 no
C11 C10 H10 118.8 no
C10 C11 C12 120.0(10) ?
C10 C11 H11 120.1 no
C12 C11 H11 119.8 no
C11 C12 C13 117.0(10) ?
C11 C12 C15 113.0(10) ?
C13 C12 C15 126.0(10) ?
C12 C13 C14 118.0(10) ?
C12 C13 H13 120.5 no
C14 C13 H13 120.5 no
C9 C14 C13 123(2) ?
C9 C14 H14 118.5 no
C13 C14 H14 118.5 no
O3 C15 O4 125(2) ?
O3 C15 C12 127(2) ?
O4 C15 C12 104.0(10) ?
N7 C16 C17 119(2) ?
N7 C16 C29 115(2) ?
C17 C16 C29 124(2) ?
C16 C17 C18 120(2) ?
C16 C17 C22 113.0(10) ?
C16 C17 H17 102.8 no
C18 C17 C22 111.0(10) ?
C18 C17 H17 102.9 no
C22 C17 H17 103.0 no
C17 C18 C19 116.0(10) ?
C17 C18 H18A 107.8 no
C17 C18 H18B 107.7 no
C19 C18 H18A 107.7 no
C19 C18 H18B 107.8 no
H18A C18 H18B 109.3 no
C18 C19 C20 117.0(10) ?
C18 C19 H19A 107.5 no
C18 C19 H19B 107.5 no
C20 C19 H19A 107.5 no
C20 C19 H19B 107.5 no
H19A C19 H19B 109.6 no
C19 C20 C21 121(2) ?
C19 C20 C30 119(2) ?
C21 C20 C30 118(2) ?
C20 C21 C22 124(2) ?
C20 C21 H21 117.7 no
C22 C21 H21 117.8 no
C17 C22 C21 110.0(10) ?
C17 C22 C23 109.0(10) ?
C17 C22 H22 108.1 no
C21 C22 C23 112.0(10) ?
C21 C22 H22 108.1 no
C23 C22 H22 108.1 no
C22 C23 C24 107.0(10) ?
C22 C23 H23A 109.9 no
C22 C23 H23B 109.9 no
C24 C23 H23A 109.9 no
C24 C23 H23B 109.8 no
H23A C23 H23B 109.4 no
C23 C24 C25 111(2) ?
C23 C24 C29 128(2) ?
C25 C24 C29 117(2) ?
C24 C25 C26 117(3) ?
C24 C25 H25 121.3 no
C26 C25 H25 121.6 no
C25 C26 C27 124(3) ?
C25 C26 H26 117.7 no
C27 C26 H26 118.2 no
C26 C27 C28 119(2) ?
C26 C27 H27 120.0 no
C28 C27 H27 120.4 no
C27 C28 C29 116(2) ?
C27 C28 H28 121.8 no
C29 C28 H28 122.0 no
C16 C29 C24 111(2) ?
C16 C29 C28 123(2) ?
C24 C29 C28 123(2) ?
C20 C30 H30A 109.4 no
C20 C30 H30B 109.4 no
C20 C30 H30C 109.4 no
H30A C30 H30B 109.6 no
H30A C30 H30C 109.5 no
H30B C30 H30C 109.5 no
BR2 C31 C32 110.0(10) ?
BR2 C31 C36 118.0(10) ?
C32 C31 C36 129(2) ?
C31 C32 C33 110(2) ?
C31 C32 H32 124.4 no
C33 C32 H32 124.9 no
C32 C33 C34 121(2) ?
C32 C33 H33 119.2 no
C34 C33 H33 119.7 no
C33 C34 C35 122(2) ?
C33 C34 C37 122(2) ?
C35 C34 C37 115.0(10) ?
C34 C35 C36 117.0(10) ?
C34 C35 H35 121.1 no
C36 C35 H35 121.1 no
C31 C36 C35 117.0(10) ?
C31 C36 H36 121.4 no
C35 C36 H36 121.4 no
O5 C37 O6 122(2) ?
O5 C37 C34 118(2) ?
O6 C37 C34 117.0(10) ?
N8 C38 C39 132.0(10) ?
N8 C38 C51 114.0(10) ?
C39 C38 C51 112(2) ?
C38 C39 C40 113.0(10) ?
C38 C39 C44 108.0(10) ?
C38 C39 H39 104.7 no
C40 C39 C44 120.0(10) ?
C40 C39 H39 104.5 no
C44 C39 H39 104.5 no
C39 C40 C41 107.0(10) ?
C39 C40 H40A 109.9 no
C39 C40 H40B 109.9 no
C41 C40 H40A 109.9 no
C41 C40 H40B 109.8 no
H40A C40 H40B 109.4 no
C40 C41 C42 119.0(10) ?
C40 C41 H41A 106.9 no
C40 C41 H41B 107.0 no
C42 C41 H41A 107.1 no
C42 C41 H41B 107.2 no
H41A C41 H41B 109.4 no
C41 C42 C43 121.0(10) ?
C41 C42 C52 122.0(10) ?
C43 C42 C52 116.0(10) ?
C42 C43 C44 122.0(10) ?
C42 C43 H43 118.8 no
C44 C43 H43 118.8 no
C39 C44 C43 103.0(10) ?
C39 C44 C45 108.0(10) ?
C39 C44 H44 111.3 no
C43 C44 C45 110.0(10) ?
C43 C44 H44 111.4 no
C45 C44 H44 111.3 no
C44 C45 C46 115.0(10) ?
C44 C45 H45A 108.0 no
C44 C45 H45B 108.0 no
C46 C45 H45A 107.9 no
C46 C45 H45B 107.9 no
H45A C45 H45B 109.4 no
C45 C46 C47 125(2) ?
C45 C46 C51 111(2) ?
C47 C46 C51 118(2) ?
C46 C47 C48 120(2) ?
C46 C47 H47 119.7 no
C48 C47 H47 119.4 no
C47 C48 C49 126(2) ?
C47 C48 H48 117.0 no
C49 C48 H48 116.8 no
C48 C49 C50 120(2) ?
C48 C49 H49 119.8 no
C50 C49 H49 119.3 no
C49 C50 C51 112(2) ?
C49 C50 H50 124.1 no
C51 C50 H50 123.9 no
C38 C51 C46 126(2) ?
C38 C51 C50 113(2) ?
C46 C51 C50 119(2) ?
C42 C52 H52A 109.4 no
C42 C52 H52B 109.4 no
C42 C52 H52C 109.5 no
H52A C52 H52B 109.4 no
H52A C52 H52C 109.6 no
H52B C52 H52C 109.5 no

loop_
_geom_bond_atom_site_label_1
_geom_bond_atom_site_label_2
_geom_bond_distance
_geom_bond_publ_flag
BR1 C9 1.88(2) ?
BR2 C31 2.00(2) ?
O3 C15 1.11(2) ?
O4 N7 1.43(2) ?
O4 C15 1.39(2) ?
O5 C37 1.25(3) ?
O6 N8 1.40(2) ?
O6 C37 1.32(3) ?
N7 C16 1.29(3) ?
N8 C38 1.28(3) ?
C9 C10 1.34(3) ?
C9 C14 1.36(3) ?
C10 C11 1.34(4) ?
C10 H10 0.950 no
C11 C12 1.43(3) ?
C11 H11 0.950 no
C12 C13 1.39(3) ?
C12 C15 1.52(3) ?
C13 C14 1.35(4) ?
C13 H13 0.950 no
C14 H14 0.951 no
C16 C17 1.39(3) ?
C16 C29 1.43(3) ?
C17 C18 1.42(2) ?
C17 C22 1.60(3) ?
C17 H17 0.951 no
C18 C19 1.54(3) ?
C18 H18A 0.952 no
C18 H18B 0.950 no
C19 C20 1.39(4) ?
C19 H19A 0.950 no
C19 H19B 0.949 no
C20 C21 1.30(3) ?
C20 C30 1.46(4) ?
C21 C22 1.60(3) ?
C21 H21 0.949 no
C22 C23 1.47(3) ?
C22 H22 0.949 no
C23 C24 1.55(4) ?
C23 H23A 0.949 no
C23 H23B 0.951 no
C24 C25 1.50(4) ?
C24 C29 1.36(4) ?
C25 C26 1.24(5) ?
C25 H25 0.948 no
C26 C27 1.41(5) ?
C26 H26 0.950 no
C27 C28 1.42(3) ?
C27 H27 0.949 no
C28 C29 1.33(3) ?
C28 H28 0.950 no
C30 H30A 0.949 no
C30 H30B 0.949 no
C30 H30C 0.951 no
C31 C32 1.38(3) ?
C31 C36 1.30(3) ?
C32 C33 1.45(4) ?
C32 H32 0.951 no
C33 C34 1.32(3) ?
C33 H33 0.951 no
C34 C35 1.40(3) ?
C34 C37 1.52(4) ?
C35 C36 1.37(3) ?
C35 H35 0.950 no
C36 H36 0.950 no
C38 C39 1.57(3) ?
C38 C51 1.58(4) ?
C39 C40 1.27(3) ?
C39 C44 1.63(3) ?
C39 H39 0.948 no
C40 C41 1.54(3) ?
C40 H40A 0.950 no
C40 H40B 0.951 no
C41 C42 1.38(3) ?
C41 H41A 0.951 no
C41 H41B 0.950 no
C42 C43 1.36(3) ?
C42 C52 1.52(3) ?
C43 C44 1.58(3) ?
C43 H43 0.950 no
C44 C45 1.47(3) ?
C44 H44 0.950 no
C45 C46 1.50(4) ?
C45 H45A 0.950 no
C45 H45B 0.950 no
C46 C47 1.34(4) ?
C46 C51 1.46(4) ?
C47 C48 1.30(4) ?
C47 H47 0.952 no
C48 C49 1.35(5) ?
C48 H48 0.950 no
C49 C50 1.45(4) ?
C49 H49 0.950 no
C50 C51 1.53(4) ?
C50 H50 0.948 no
C52 H52A 0.950 no
C52 H52B 0.951 no
C52 H52C 0.949 no

loop_
_geom_torsion_atom_site_label_1
_geom_torsion_atom_site_label_2
_geom_torsion_atom_site_label_3
_geom_torsion_atom_site_label_4
_geom_torsion
_geom_torsion_publ_flag
BR1 C9 C10 C11 178.0(10) ?
BR1 C9 C14 C13 -175(2) ?
BR2 C31 C32 C33 -175.0(10) ?
BR2 C31 C36 C35 177.0(10) ?
O3 C15 O4 N7 6(2) ?
O3 C15 C12 C11 -31(3) ?
O3 C15 C12 C13 165(2) ?
O4 N7 C16 C17 2(2) yes
O4 N7 C16 C29 -177.0(10) ?
O4 C15 C12 C11 161.0(10) ?
O4 C15 C12 C13 -1(2) ?
O5 C37 O6 N8 7(3) ?
O5 C37 C34 C33 0(3) ?
O5 C37 C34 C35 -174(2) ?
O6 N8 C38 C39 2(2) yes
O6 N8 C38 C51 174.0(10) ?
O6 C37 C34 C33 -167(2) ?
O6 C37 C34 C35 17(3) ?
N7 O4 C15 C12 174.0(10) ?
N7 C16 C17 C18 77(2) ?
N7 C16 C17 C22 -146.0(10) ?
N7 C16 C29 C24 166.0(10) ?
N7 C16 C29 C28 -2(2) ?
N8 O6 C37 C34 174.0(10) ?
N8 C38 C39 C40 72(2) ?
N8 C38 C39 C44 -152(2) ?
N8 C38 C51 C46 172(2) ?
N8 C38 C51 C50 2(2) ?
C9 C10 C11 C12 3(3) ?
C9 C14 C13 C12 -8(3) ?
C10 C9 C14 C13 6(3) ?
C10 C11 C12 C13 -4(3) ?
C10 C11 C12 C15 -169(2) ?
C11 C10 C9 C14 -4(3) ?
C11 C12 C13 C14 6(3) ?
C14 C13 C12 C15 169(2) ?
C15 O4 N7 C16 157.0(10) ?
C16 C17 C18 C19 -173(2) ?
C16 C17 C22 C21 -175.0(10) ?
C16 C17 C22 C23 -51(2) yes
C16 C29 C24 C23 14(3) ?
C16 C29 C24 C25 174.0(10) ?
C16 C29 C28 C27 175.0(10) ?
C17 C16 C29 C24 -14(2) ?
C17 C16 C29 C28 177.0(10) ?
C17 C18 C19 C20 -41(2) ?
C17 C22 C21 C20 14(2) ?
C17 C22 C23 C24 47(2) ?
C18 C17 C16 C29 -102(2) ?
C18 C17 C22 C21 -35(2) yes
C18 C17 C22 C23 88.0(10) ?
C18 C19 C20 C21 17(3) ?
C18 C19 C20 C30 -161(2) ?
C19 C18 C17 C22 49(2) ?
C19 C20 C21 C22 -6(3) ?
C20 C21 C22 C23 -107(2) ?
C21 C22 C23 C24 170.0(10) ?
C22 C17 C16 C29 33(2) ?
C22 C21 C20 C30 173(2) ?
C22 C23 C24 C25 163.0(10) ?
C22 C23 C24 C29 -34(3) ?
C23 C24 C25 C26 176(2) ?
C23 C24 C29 C28 -176.0(10) ?
C24 C25 C26 C27 0(5) ?
C24 C29 C28 C27 8(2) ?
C25 C24 C29 C28 -16(3) ?
C25 C26 C27 C28 -7(5) ?
C26 C25 C24 C29 12(3) ?
C26 C27 C28 C29 4(3) ?
C31 C32 C33 C34 4(3) ?
C31 C36 C35 C34 -11(3) ?
C32 C31 C36 C35 13(3) ?
C32 C33 C34 C35 -4(3) ?
C32 C33 C34 C37 -179(2) ?
C33 C32 C31 C36 -9(3) ?
C33 C34 C35 C36 7(3) ?
C36 C35 C34 C37 -176(2) ?
C37 O6 N8 C38 -158.0(10) ?
C38 C39 C40 C41 -170.0(10) ?
C38 C39 C44 C43 -179.0(10) ?
C38 C39 C44 C45 -62(2) yes
C38 C51 C46 C45 13(3) ?
C38 C51 C46 C47 170(2) ?
C38 C51 C50 C49 -176(2) ?
C39 C38 C51 C46 -14(3) ?
C39 C38 C51 C50 175.0(10) ?
C39 C40 C41 C42 -43(2) ?
C39 C44 C43 C42 14(2) ?
C39 C44 C45 C46 66(2) ?
C40 C39 C38 C51 -99(2) ?
C40 C39 C44 C43 -47(2) yes
C40 C39 C44 C45 70(2) ?
C40 C41 C42 C43 17(3) ?
C40 C41 C42 C52 -160.0(10) ?
C41 C40 C39 C44 59(2) ?
C41 C42 C43 C44 -5(3) ?
C42 C43 C44 C45 -101(2) ?
C43 C44 C45 C46 179.0(10) ?
C44 C39 C38 C51 35.0(10) ?
C44 C43 C42 C52 172.0(10) ?
C44 C45 C46 C47 164(2) ?
C44 C45 C46 C51 -39(2) ?
C45 C46 C47 C48 171(2) ?
C45 C46 C51 C50 -177(2) ?
C46 C47 C48 C49 -8(4) ?
C46 C51 C50 C49 13(3) ?
C47 C46 C51 C50 -19(3) ?
C47 C48 C49 C50 1(4) ?
C48 C47 C46 C51 16(3) ?
C48 C49 C50 C51 -4(3) ?
C48 C49 C50 C51 -4(3) ?

loop_
_cod_related_entry_id
_cod_related_entry_database
_cod_related_entry_code
1 ChemSpider 24734018
